data_4110035
loop_
_publ_author_name
'Yoshinori Kondo'
'James V. Morey'
'Jacqueline C. Morgan'
'Hiroshi Naka'
'Daisuke Nobuto'
'Paul R. Raithby'
'Masanobu Uchiyama'
'Andrew E. H. Wheatley'

_publ_section_title
;
 On the Kinetic and Thermodynamic Reactivity of Lithium
 Di(alkyl)amidozincate Bases in Directed Ortho Metalation
;
_journal_name_full 'Journal of the American Chemical Society'
_journal_page_first 12734
_journal_page_last 12738
_journal_paper_doi 10.1021/ja072118m
_journal_volume 129
_journal_year 2007
_chemical_formula_moiety 'C43 H62 Li N3 O4 Zn'
_chemical_formula_sum 'C43 H62 Li N3 O4 Zn'
_chemical_formula_weight 757.27
_chemical_name_systematic
; 
 ? 
;
_space_group_IT_number 14
_symmetry_cell_setting monoclinic
_symmetry_space_group_name_Hall '-P 2yn'
_symmetry_space_group_name_H-M 'P 1 21/n 1'
_atom_sites_solution_hydrogens geom
_atom_sites_solution_primary direct
_atom_sites_solution_secondary difmap
_audit_creation_method SHELXL-97
_cell_angle_alpha 90.00
_cell_angle_beta 97.485(1)
_cell_angle_gamma 90.00
_cell_formula_units_Z 4
_cell_length_a 14.0803(2)
_cell_length_b 11.6398(2)
_cell_length_c 26.2134(5)
_cell_measurement_reflns_used 47159
_cell_measurement_temperature 180(2)
_cell_measurement_theta_max 27.48
_cell_measurement_theta_min 1.02
_cell_volume 4259.56(13)
_computing_cell_refinement 'HKL Scalepack (Otwinowski & Minor 1997)'
_computing_data_collection 'Collect (Nonius B.V. 1998)'
_computing_data_reduction
;
 HKL Denzo and Scalepack (Otwinowski & Minor 1997)
;
_computing_publication_material 'SHELXL-97 (Sheldrick 1997)'
_computing_structure_refinement 'SHELXL-97 (Sheldrick 1997)'
_computing_structure_solution 'SIR-92 (Altomare et al. 1994)'
_diffrn_ambient_temperature 180(2)
_diffrn_measured_fraction_theta_full 0.980
_diffrn_measured_fraction_theta_max 0.980
_diffrn_measurement_device_type 'Nonius Kappa CCD'
_diffrn_measurement_method 'Thin slice \w and \f scans'
_diffrn_radiation_source 'fine-focus sealed tube'
_diffrn_radiation_type MoK\a
_diffrn_radiation_wavelength 0.71073
_diffrn_reflns_av_R_equivalents 0.0435
_diffrn_reflns_av_sigmaI/netI 0.0613
_diffrn_reflns_limit_h_max 17
_diffrn_reflns_limit_h_min -17
_diffrn_reflns_limit_k_max 14
_diffrn_reflns_limit_k_min -13
_diffrn_reflns_limit_l_max 32
_diffrn_reflns_limit_l_min -24
_diffrn_reflns_number 19110
_diffrn_reflns_theta_full 26.37
_diffrn_reflns_theta_max 26.37
_diffrn_reflns_theta_min 3.58
_exptl_absorpt_coefficient_mu 0.618
_exptl_absorpt_correction_T_max 0.929
_exptl_absorpt_correction_T_min 0.887
_exptl_absorpt_correction_type multi-scan
_exptl_absorpt_process_details
;
multi-scan from symmetry-related measurements 
 Sortav (Blessing 1995)
;
_exptl_crystal_colour Colourless
_exptl_crystal_density_diffrn 1.181
_exptl_crystal_description Block
_exptl_crystal_F_000 1624
_exptl_crystal_size_max 0.14
_exptl_crystal_size_mid 0.14
_exptl_crystal_size_min 0.12
_refine_diff_density_max 0.347
_refine_diff_density_min -0.345
_refine_diff_density_rms 0.054
_refine_ls_extinction_method none
_refine_ls_goodness_of_fit_ref 1.042
_refine_ls_hydrogen_treatment constr
_refine_ls_matrix_type full
_refine_ls_number_parameters 469
_refine_ls_number_reflns 8532
_refine_ls_number_restraints 0
_refine_ls_restrained_S_all 1.042
_refine_ls_R_factor_all 0.0891
_refine_ls_R_factor_gt 0.0539
_refine_ls_shift/su_max 0.001
_refine_ls_shift/su_mean 0.000
_refine_ls_structure_factor_coef Fsqd
_refine_ls_weighting_details 'calc w=1/[\s^2^(Fo^2^)+(0.0368P)^2^+3.9557P] where P=(Fo^2^+2Fc^2^)/3'
_refine_ls_weighting_scheme calc
_refine_ls_wR_factor_gt 0.1064
_refine_ls_wR_factor_ref 0.1224
_reflns_number_gt 6078
_reflns_number_total 8532
_reflns_threshold_expression >2sigma(I)
_cod_data_source_file ja072118msi20070604_053522.cif
_cod_data_source_block aw0610
_cod_original_cell_volume 4259.56(12)
_cod_database_code 4110035

loop_
_symmetry_equiv_pos_as_xyz
'x, y, z'
'-x+1/2, y+1/2, -z+1/2'
'-x, -y, -z'
'x-1/2, -y-1/2, z-1/2'

loop_
_atom_site_label
_atom_site_type_symbol
_atom_site_fract_x
_atom_site_fract_y
_atom_site_fract_z
_atom_site_U_iso_or_equiv
_atom_site_adp_type
_atom_site_occupancy
_atom_site_symmetry_multiplicity
_atom_site_calc_flag
_atom_site_refinement_flags
Zn1 Zn 0.79613(2) 0.27888(3) 0.152616(12) 0.03402(11) Uani 1 1 d .
Li1 Li 0.7959(4) 0.5098(4) 0.09346(19) 0.0389(11) Uani 1 1 d .
O1 O 0.91760(15) 0.50130(19) 0.13467(8) 0.0449(5) Uani 1 1 d .
O2 O 0.78532(16) 0.39713(18) 0.04105(8) 0.0457(5) Uani 1 1 d .
O3 O 0.69265(14) 0.50608(19) 0.13398(8) 0.0426(5) Uani 1 1 d .
O4 O 0.78496(17) 0.65902(19) 0.05547(8) 0.0510(6) Uani 1 1 d .
N1 N 1.02510(17) 0.5082(2) 0.20653(9) 0.0407(6) Uani 1 1 d .
N2 N 0.81195(17) 0.2508(2) -0.01147(9) 0.0383(6) Uani 1 1 d .
N3 N 0.54980(17) 0.4941(2) 0.16347(9) 0.0405(6) Uani 1 1 d .
C1 C 0.9806(2) 0.4524(3) 0.16451(12) 0.0394(7) Uani 1 1 d .
C2 C 1.0082(2) 0.3311(3) 0.15350(11) 0.0390(7) Uani 1 1 d .
C3 C 0.9359(2) 0.2471(3) 0.14697(11) 0.0389(7) Uani 1 1 d .
C4 C 0.9675(2) 0.1367(3) 0.13525(12) 0.0464(8) Uani 1 1 d .
H4 H 0.9218 0.0763 0.1309 0.056 Uiso 1 1 calc R
C5 C 1.0618(3) 0.1116(3) 0.12974(13) 0.0537(9) Uani 1 1 d .
H5 H 1.0798 0.0351 0.1227 0.064 Uiso 1 1 calc R
C6 C 1.1295(2) 0.1978(3) 0.13447(13) 0.0560(10) Uani 1 1 d .
H6 H 1.1938 0.1815 0.1296 0.067 Uiso 1 1 calc R
C7 C 1.1032(2) 0.3080(3) 0.14631(12) 0.0491(9) Uani 1 1 d .
H7 H 1.1494 0.3679 0.1496 0.059 Uiso 1 1 calc R
C8 C 1.0908(2) 0.4499(3) 0.24726(12) 0.0498(8) Uani 1 1 d .
H8 H 1.0932 0.3667 0.2379 0.060 Uiso 1 1 calc R
C9 C 1.1922(2) 0.4979(4) 0.25027(16) 0.0779(13) Uani 1 1 d .
H9A H 1.2147 0.4908 0.2166 0.117 Uiso 1 1 calc R
H9B H 1.2349 0.4547 0.2759 0.117 Uiso 1 1 calc R
H9C H 1.1921 0.5790 0.2603 0.117 Uiso 1 1 calc R
C10 C 1.0544(3) 0.4580(4) 0.29962(13) 0.0623(10) Uani 1 1 d .
H10A H 0.9898 0.4253 0.2972 0.093 Uiso 1 1 calc R
H10B H 1.0526 0.5387 0.3100 0.093 Uiso 1 1 calc R
H10C H 1.0974 0.4151 0.3252 0.093 Uiso 1 1 calc R
C11 C 1.0028(2) 0.6306(3) 0.21544(13) 0.0474(8) Uani 1 1 d .
H11 H 1.0432 0.6532 0.2481 0.057 Uiso 1 1 calc R
C12 C 1.0331(3) 0.7082(3) 0.17357(15) 0.0640(10) Uani 1 1 d .
H12A H 1.1004 0.6935 0.1698 0.096 Uiso 1 1 calc R
H12B H 1.0254 0.7888 0.1831 0.096 Uiso 1 1 calc R
H12C H 0.9930 0.6923 0.1409 0.096 Uiso 1 1 calc R
C13 C 0.8989(2) 0.6491(3) 0.22442(13) 0.0508(9) Uani 1 1 d .
H13A H 0.8835 0.5974 0.2517 0.076 Uiso 1 1 calc R
H13B H 0.8564 0.6329 0.1926 0.076 Uiso 1 1 calc R
H13C H 0.8902 0.7290 0.2347 0.076 Uiso 1 1 calc R
C14 C 0.7655(2) 0.2980(3) 0.02531(11) 0.0373(7) Uani 1 1 d .
C15 C 0.6869(2) 0.2329(3) 0.04588(11) 0.0369(7) Uani 1 1 d .
C16 C 0.6092(2) 0.1952(3) 0.01182(12) 0.0491(8) Uani 1 1 d .
H16 H 0.6086 0.2083 -0.0240 0.059 Uiso 1 1 calc R
C17 C 0.5335(2) 0.1395(4) 0.02893(14) 0.0600(10) Uani 1 1 d .
H17 H 0.4809 0.1137 0.0053 0.072 Uiso 1 1 calc R
C18 C 0.5350(2) 0.1218(3) 0.08102(14) 0.0583(10) Uani 1 1 d .
H18 H 0.4837 0.0823 0.0936 0.070 Uiso 1 1 calc R
C19 C 0.6120(2) 0.1619(3) 0.11534(12) 0.0459(8) Uani 1 1 d .
H19 H 0.6109 0.1497 0.1511 0.055 Uiso 1 1 calc R
C20 C 0.6908(2) 0.2193(3) 0.09972(11) 0.0360(6) Uani 1 1 d .
C21 C 0.8870(3) 0.3170(3) -0.03408(13) 0.0528(9) Uani 1 1 d .
H21 H 0.9108 0.2653 -0.0601 0.063 Uiso 1 1 calc R
C22 C 0.8462(3) 0.4221(3) -0.06323(15) 0.0757(12) Uani 1 1 d .
H22A H 0.7914 0.3995 -0.0881 0.114 Uiso 1 1 calc R
H22B H 0.8955 0.4569 -0.0814 0.114 Uiso 1 1 calc R
H22C H 0.8253 0.4778 -0.0390 0.114 Uiso 1 1 calc R
C23 C 0.9739(3) 0.3438(4) 0.00582(15) 0.0685(11) Uani 1 1 d .
H23A H 0.9968 0.2727 0.0234 0.103 Uiso 1 1 calc R
H23B H 0.9552 0.3986 0.0311 0.103 Uiso 1 1 calc R
H23C H 1.0250 0.3771 -0.0115 0.103 Uiso 1 1 calc R
C24 C 0.8015(2) 0.1292(3) -0.02679(12) 0.0425(7) Uani 1 1 d .
H24 H 0.7541 0.0937 -0.0062 0.051 Uiso 1 1 calc R
C25 C 0.7616(3) 0.1168(3) -0.08357(13) 0.0565(9) Uani 1 1 d .
H25A H 0.7006 0.1580 -0.0904 0.085 Uiso 1 1 calc R
H25B H 0.7513 0.0353 -0.0919 0.085 Uiso 1 1 calc R
H25C H 0.8073 0.1491 -0.1049 0.085 Uiso 1 1 calc R
C26 C 0.8962(2) 0.0652(3) -0.01354(14) 0.0542(9) Uani 1 1 d .
H26A H 0.9191 0.0748 0.0231 0.081 Uiso 1 1 calc R
H26B H 0.9437 0.0963 -0.0340 0.081 Uiso 1 1 calc R
H26C H 0.8865 -0.0167 -0.0213 0.081 Uiso 1 1 calc R
C27 C 0.6464(2) 0.4820(2) 0.16974(11) 0.0361(7) Uani 1 1 d .
C28 C 0.69818(19) 0.4410(3) 0.21996(11) 0.0337(6) Uani 1 1 d .
C29 C 0.76593(19) 0.3529(2) 0.21839(11) 0.0335(6) Uani 1 1 d .
C30 C 0.8165(2) 0.3226(3) 0.26609(11) 0.0388(7) Uani 1 1 d .
H30 H 0.8616 0.2616 0.2673 0.047 Uiso 1 1 calc R
C31 C 0.8034(2) 0.3779(3) 0.31173(11) 0.0421(7) Uani 1 1 d .
H31 H 0.8401 0.3554 0.3431 0.051 Uiso 1 1 calc R
C32 C 0.7374(2) 0.4654(3) 0.31147(11) 0.0422(7) Uani 1 1 d .
H32 H 0.7283 0.5034 0.3425 0.051 Uiso 1 1 calc R
C33 C 0.6845(2) 0.4971(3) 0.26557(11) 0.0384(7) Uani 1 1 d .
H33 H 0.6387 0.5572 0.2650 0.046 Uiso 1 1 calc R
C34 C 0.5005(2) 0.5462(3) 0.11567(13) 0.0536(9) Uani 1 1 d .
H34 H 0.4310 0.5498 0.1200 0.064 Uiso 1 1 calc R
C35 C 0.5328(3) 0.6698(4) 0.11004(17) 0.0754(12) Uani 1 1 d .
H35A H 0.5259 0.7124 0.1416 0.113 Uiso 1 1 calc R
H35B H 0.4932 0.7058 0.0809 0.113 Uiso 1 1 calc R
H35C H 0.6000 0.6707 0.1040 0.113 Uiso 1 1 calc R
C36 C 0.5070(3) 0.4729(4) 0.06835(14) 0.0715(12) Uani 1 1 d .
H36A H 0.4845 0.3950 0.0744 0.107 Uiso 1 1 calc R
H36B H 0.5737 0.4698 0.0614 0.107 Uiso 1 1 calc R
H36C H 0.4671 0.5066 0.0387 0.107 Uiso 1 1 calc R
C37 C 0.4874(2) 0.4527(3) 0.20082(13) 0.0504(9) Uani 1 1 d .
H37 H 0.5298 0.4159 0.2298 0.060 Uiso 1 1 calc R
C38 C 0.4363(2) 0.5529(4) 0.22357(15) 0.0689(11) Uani 1 1 d .
H38A H 0.4837 0.6096 0.2381 0.103 Uiso 1 1 calc R
H38B H 0.4008 0.5242 0.2507 0.103 Uiso 1 1 calc R
H38C H 0.3916 0.5890 0.1964 0.103 Uiso 1 1 calc R
C39 C 0.4179(3) 0.3605(4) 0.17733(15) 0.0667(11) Uani 1 1 d .
H39A H 0.4539 0.2978 0.1639 0.100 Uiso 1 1 calc R
H39B H 0.3738 0.3940 0.1492 0.100 Uiso 1 1 calc R
H39C H 0.3813 0.3305 0.2038 0.100 Uiso 1 1 calc R
C40 C 0.8092(3) 0.7682(3) 0.07806(14) 0.0604(10) Uani 1 1 d .
H40A H 0.8771 0.7869 0.0756 0.072 Uiso 1 1 calc R
H40B H 0.7993 0.7684 0.1148 0.072 Uiso 1 1 calc R
C41 C 0.7440(4) 0.8537(4) 0.04822(15) 0.0773(13) Uani 1 1 d .
H41A H 0.7741 0.9306 0.0482 0.093 Uiso 1 1 calc R
H41B H 0.6820 0.8600 0.0620 0.093 Uiso 1 1 calc R
C42 C 0.7316(3) 0.8008(4) -0.00501(15) 0.0757(12) Uani 1 1 d .
H42A H 0.6711 0.8262 -0.0254 0.091 Uiso 1 1 calc R
H42B H 0.7859 0.8203 -0.0239 0.091 Uiso 1 1 calc R
C43 C 0.7295(4) 0.6780(4) 0.00631(16) 0.0803(13) Uani 1 1 d .
H43A H 0.6626 0.6524 0.0071 0.096 Uiso 1 1 calc R
H43B H 0.7568 0.6338 -0.0206 0.096 Uiso 1 1 calc R

loop_
_atom_site_aniso_label
_atom_site_aniso_U_11
_atom_site_aniso_U_22
_atom_site_aniso_U_33
_atom_site_aniso_U_23
_atom_site_aniso_U_13
_atom_site_aniso_U_12
Zn1 0.03322(18) 0.0433(2) 0.02598(17) -0.00074(15) 0.00553(12) 0.00047(16)
Li1 0.040(3) 0.044(3) 0.033(3) -0.001(2) 0.008(2) -0.002(2)
O1 0.0384(11) 0.0576(14) 0.0384(12) -0.0033(10) 0.0038(10) 0.0071(11)
O2 0.0570(13) 0.0445(13) 0.0376(12) -0.0063(10) 0.0138(10) -0.0029(11)
O3 0.0403(11) 0.0573(14) 0.0320(11) 0.0043(10) 0.0116(9) 0.0022(10)
O4 0.0635(14) 0.0470(14) 0.0418(13) 0.0040(11) 0.0042(11) -0.0014(12)
N1 0.0324(13) 0.0579(17) 0.0328(14) -0.0057(12) 0.0071(11) -0.0038(12)
N2 0.0419(14) 0.0462(16) 0.0280(13) -0.0022(11) 0.0093(11) -0.0002(12)
N3 0.0320(13) 0.0573(17) 0.0327(14) 0.0069(12) 0.0068(11) 0.0047(12)
C1 0.0294(15) 0.055(2) 0.0368(17) -0.0032(15) 0.0148(13) -0.0019(15)
C2 0.0340(15) 0.057(2) 0.0270(15) -0.0023(14) 0.0058(12) 0.0053(15)
C3 0.0381(16) 0.055(2) 0.0246(14) -0.0035(13) 0.0082(12) 0.0040(14)
C4 0.0475(18) 0.059(2) 0.0344(17) -0.0047(15) 0.0125(14) 0.0020(17)
C5 0.059(2) 0.063(2) 0.042(2) -0.0059(17) 0.0168(17) 0.0175(19)
C6 0.0403(18) 0.082(3) 0.049(2) -0.0047(19) 0.0152(16) 0.0137(19)
C7 0.0357(16) 0.071(2) 0.0428(19) -0.0048(17) 0.0112(14) 0.0025(16)
C8 0.0347(16) 0.074(2) 0.0404(19) -0.0059(17) 0.0021(14) 0.0013(17)
C9 0.0364(19) 0.135(4) 0.061(3) -0.016(3) 0.0030(18) -0.008(2)
C10 0.052(2) 0.094(3) 0.039(2) 0.0034(19) 0.0001(16) -0.003(2)
C11 0.0470(18) 0.054(2) 0.0423(19) -0.0116(16) 0.0109(15) -0.0085(16)
C12 0.067(2) 0.059(2) 0.070(3) -0.002(2) 0.027(2) -0.012(2)
C13 0.0508(19) 0.056(2) 0.049(2) -0.0101(17) 0.0190(16) 0.0016(17)
C14 0.0392(16) 0.0462(19) 0.0261(15) 0.0011(13) 0.0023(12) 0.0032(14)
C15 0.0357(15) 0.0438(17) 0.0309(15) -0.0015(13) 0.0035(12) 0.0048(14)
C16 0.0437(18) 0.070(2) 0.0324(17) -0.0033(16) 0.0009(14) 0.0022(17)
C17 0.0434(19) 0.087(3) 0.048(2) -0.0138(19) 0.0000(16) -0.0111(19)
C18 0.0454(19) 0.076(3) 0.055(2) -0.0004(19) 0.0115(17) -0.0168(19)
C19 0.0438(18) 0.059(2) 0.0355(17) 0.0009(15) 0.0072(14) -0.0021(16)
C20 0.0337(15) 0.0434(17) 0.0305(15) -0.0023(14) 0.0033(12) 0.0023(14)
C21 0.065(2) 0.057(2) 0.0417(19) -0.0018(16) 0.0269(17) -0.0059(18)
C22 0.116(4) 0.063(3) 0.054(2) 0.008(2) 0.036(2) 0.000(3)
C23 0.059(2) 0.084(3) 0.067(3) -0.013(2) 0.025(2) -0.021(2)
C24 0.0455(18) 0.0464(18) 0.0357(17) -0.0059(14) 0.0052(14) 0.0023(15)
C25 0.061(2) 0.067(2) 0.0408(19) -0.0154(17) 0.0016(16) 0.0076(19)
C26 0.053(2) 0.057(2) 0.053(2) -0.0064(17) 0.0073(17) 0.0092(18)
C27 0.0374(16) 0.0381(17) 0.0346(16) -0.0011(13) 0.0115(13) 0.0027(14)
C28 0.0282(14) 0.0444(17) 0.0295(15) 0.0011(13) 0.0080(12) -0.0023(13)
C29 0.0298(14) 0.0407(17) 0.0310(15) -0.0031(13) 0.0082(12) -0.0034(13)
C30 0.0334(15) 0.0474(18) 0.0359(17) -0.0027(14) 0.0054(13) 0.0031(14)
C31 0.0366(16) 0.059(2) 0.0303(16) 0.0004(14) 0.0028(13) 0.0004(16)
C32 0.0443(17) 0.054(2) 0.0297(16) -0.0072(14) 0.0105(14) -0.0038(16)
C33 0.0362(16) 0.0405(17) 0.0405(18) -0.0003(14) 0.0128(14) 0.0013(14)
C34 0.0418(18) 0.076(3) 0.0417(19) 0.0113(18) 0.0008(15) 0.0076(18)
C35 0.066(3) 0.078(3) 0.079(3) 0.033(2) 0.000(2) 0.018(2)
C36 0.060(2) 0.116(4) 0.036(2) 0.000(2) -0.0028(17) -0.003(2)
C37 0.0335(16) 0.077(2) 0.0422(19) 0.0073(17) 0.0100(14) -0.0009(17)
C38 0.0417(19) 0.106(3) 0.062(2) -0.004(2) 0.0176(18) 0.011(2)
C39 0.045(2) 0.087(3) 0.069(3) 0.014(2) 0.0116(19) -0.006(2)
C40 0.078(3) 0.051(2) 0.052(2) -0.0033(18) 0.0080(19) -0.003(2)
C41 0.122(4) 0.061(3) 0.052(2) 0.009(2) 0.023(2) 0.021(3)
C42 0.091(3) 0.084(3) 0.053(2) 0.020(2) 0.017(2) 0.022(3)
C43 0.105(3) 0.073(3) 0.056(3) 0.004(2) -0.018(2) -0.006(3)

loop_
_atom_type_symbol
_atom_type_description
_atom_type_scat_dispersion_real
_atom_type_scat_dispersion_imag
_atom_type_scat_source
C C 0.0033 0.0016 'International Tables Vol C Tables 4.2.6.8 and 6.1.1.4'
H H 0.0000 0.0000 'International Tables Vol C Tables 4.2.6.8 and 6.1.1.4'
N N 0.0061 0.0033 'International Tables Vol C Tables 4.2.6.8 and 6.1.1.4'
O O 0.0106 0.0060 'International Tables Vol C Tables 4.2.6.8 and 6.1.1.4'
Zn Zn 0.2839 1.4301 'International Tables Vol C Tables 4.2.6.8 and 6.1.1.4'
Li Li -0.0003 0.0001 'International Tables Vol C Tables 4.2.6.8 and 6.1.1.4'

loop_
_geom_angle_atom_site_label_1
_geom_angle_atom_site_label_2
_geom_angle_atom_site_label_3
_geom_angle
C20 Zn1 C3 121.40(11)
C20 Zn1 C29 121.03(11)
C3 Zn1 C29 117.02(11)
C20 Zn1 Li1 90.10(13)
C3 Zn1 Li1 93.39(13)
C29 Zn1 Li1 94.06(12)
O1 Li1 O2 110.9(3)
O1 Li1 O3 112.1(3)
O2 Li1 O3 113.2(3)
O1 Li1 O4 109.5(3)
O2 Li1 O4 104.3(2)
O3 Li1 O4 106.3(3)
O1 Li1 Zn1 74.31(17)
O2 Li1 Zn1 75.96(17)
O3 Li1 Zn1 69.74(16)
O4 Li1 Zn1 175.6(2)
C1 O1 Li1 153.7(3)
C14 O2 Li1 151.2(3)
C27 O3 Li1 159.6(3)
C40 O4 C43 108.0(3)
C40 O4 Li1 124.7(2)
C43 O4 Li1 125.4(3)
C1 N1 C8 122.9(3)
C1 N1 C11 120.1(3)
C8 N1 C11 116.8(3)
C14 N2 C21 120.5(3)
C14 N2 C24 123.0(2)
C21 N2 C24 116.0(2)
C27 N3 C34 119.8(2)
C27 N3 C37 124.0(3)
C34 N3 C37 116.1(2)
O1 C1 N1 120.5(3)
O1 C1 C2 119.4(3)
N1 C1 C2 120.1(3)
C3 C2 C7 122.6(3)
C3 C2 C1 118.4(2)
C7 C2 C1 118.8(3)
C2 C3 C4 114.6(3)
C2 C3 Zn1 124.0(2)
C4 C3 Zn1 121.4(2)
C5 C4 C3 123.4(3)
C5 C4 H4 118.3
C3 C4 H4 118.3
C4 C5 C6 119.8(3)
C4 C5 H5 120.1
C6 C5 H5 120.1
C7 C6 C5 119.6(3)
C7 C6 H6 120.2
C5 C6 H6 120.2
C6 C7 C2 119.8(3)
C6 C7 H7 120.1
C2 C7 H7 120.1
N1 C8 C9 111.2(3)
N1 C8 C10 111.6(3)
C9 C8 C10 110.6(3)
N1 C8 H8 107.8
C9 C8 H8 107.8
C10 C8 H8 107.8
C8 C9 H9A 109.5
C8 C9 H9B 109.5
H9A C9 H9B 109.5
C8 C9 H9C 109.5
H9A C9 H9C 109.5
H9B C9 H9C 109.5
C8 C10 H10A 109.5
C8 C10 H10B 109.5
H10A C10 H10B 109.5
C8 C10 H10C 109.5
H10A C10 H10C 109.5
H10B C10 H10C 109.5
N1 C11 C13 112.7(3)
N1 C11 C12 111.8(3)
C13 C11 C12 113.0(3)
N1 C11 H11 106.2
C13 C11 H11 106.2
C12 C11 H11 106.2
C11 C12 H12A 109.5
C11 C12 H12B 109.5
H12A C12 H12B 109.5
C11 C12 H12C 109.5
H12A C12 H12C 109.5
H12B C12 H12C 109.5
C11 C13 H13A 109.5
C11 C13 H13B 109.5
H13A C13 H13B 109.5
C11 C13 H13C 109.5
H13A C13 H13C 109.5
H13B C13 H13C 109.5
O2 C14 N2 120.4(3)
O2 C14 C15 119.6(3)
N2 C14 C15 120.0(3)
C16 C15 C20 122.1(3)
C16 C15 C14 119.0(3)
C20 C15 C14 118.8(3)
C15 C16 C17 121.3(3)
C15 C16 H16 119.4
C17 C16 H16 119.4
C16 C17 C18 118.8(3)
C16 C17 H17 120.6
C18 C17 H17 120.6
C17 C18 C19 119.9(3)
C17 C18 H18 120.0
C19 C18 H18 120.0
C20 C19 C18 123.3(3)
C20 C19 H19 118.3
C18 C19 H19 118.3
C19 C20 C15 114.6(3)
C19 C20 Zn1 120.2(2)
C15 C20 Zn1 125.2(2)
N2 C21 C23 112.2(3)
N2 C21 C22 112.0(3)
C23 C21 C22 113.3(3)
N2 C21 H21 106.2
C23 C21 H21 106.2
C22 C21 H21 106.2
C21 C22 H22A 109.5
C21 C22 H22B 109.5
H22A C22 H22B 109.5
C21 C22 H22C 109.5
H22A C22 H22C 109.5
H22B C22 H22C 109.5
C21 C23 H23A 109.5
C21 C23 H23B 109.5
H23A C23 H23B 109.5
C21 C23 H23C 109.5
H23A C23 H23C 109.5
H23B C23 H23C 109.5
N2 C24 C25 111.5(3)
N2 C24 C26 110.7(3)
C25 C24 C26 112.0(3)
N2 C24 H24 107.5
C25 C24 H24 107.5
C26 C24 H24 107.5
C24 C25 H25A 109.5
C24 C25 H25B 109.5
H25A C25 H25B 109.5
C24 C25 H25C 109.5
H25A C25 H25C 109.5
H25B C25 H25C 109.5
C24 C26 H26A 109.5
C24 C26 H26B 109.5
H26A C26 H26B 109.5
C24 C26 H26C 109.5
H26A C26 H26C 109.5
H26B C26 H26C 109.5
O3 C27 N3 120.1(3)
O3 C27 C28 119.5(3)
N3 C27 C28 120.4(2)
C29 C28 C33 122.4(3)
C29 C28 C27 117.5(2)
C33 C28 C27 119.8(3)
C28 C29 C30 115.2(3)
C28 C29 Zn1 123.7(2)
C30 C29 Zn1 121.0(2)
C29 C30 C31 122.8(3)
C29 C30 H30 118.6
C31 C30 H30 118.6
C32 C31 C30 120.1(3)
C32 C31 H31 119.9
C30 C31 H31 119.9
C31 C32 C33 119.3(3)
C31 C32 H32 120.4
C33 C32 H32 120.4
C32 C33 C28 120.1(3)
C32 C33 H33 119.9
C28 C33 H33 119.9
N3 C34 C35 110.9(3)
N3 C34 C36 112.9(3)
C35 C34 C36 113.6(3)
N3 C34 H34 106.3
C35 C34 H34 106.3
C36 C34 H34 106.3
C34 C35 H35A 109.5
C34 C35 H35B 109.5
H35A C35 H35B 109.5
C34 C35 H35C 109.5
H35A C35 H35C 109.5
H35B C35 H35C 109.5
C34 C36 H36A 109.5
C34 C36 H36B 109.5
H36A C36 H36B 109.5
C34 C36 H36C 109.5
H36A C36 H36C 109.5
H36B C36 H36C 109.5
N3 C37 C39 111.5(3)
N3 C37 C38 111.1(3)
C39 C37 C38 112.5(3)
N3 C37 H37 107.1
C39 C37 H37 107.1
C38 C37 H37 107.1
C37 C38 H38A 109.5
C37 C38 H38B 109.5
H38A C38 H38B 109.5
C37 C38 H38C 109.5
H38A C38 H38C 109.5
H38B C38 H38C 109.5
C37 C39 H39A 109.5
C37 C39 H39B 109.5
H39A C39 H39B 109.5
C37 C39 H39C 109.5
H39A C39 H39C 109.5
H39B C39 H39C 109.5
O4 C40 C41 106.1(3)
O4 C40 H40A 110.5
C41 C40 H40A 110.5
O4 C40 H40B 110.5
C41 C40 H40B 110.5
H40A C40 H40B 108.7
C40 C41 C42 101.5(3)
C40 C41 H41A 111.5
C42 C41 H41A 111.5
C40 C41 H41B 111.5
C42 C41 H41B 111.5
H41A C41 H41B 109.3
C43 C42 C41 102.3(3)
C43 C42 H42A 111.3
C41 C42 H42A 111.3
C43 C42 H42B 111.3
C41 C42 H42B 111.3
H42A C42 H42B 109.2
O4 C43 C42 108.1(3)
O4 C43 H43A 110.1
C42 C43 H43A 110.1
O4 C43 H43B 110.1
C42 C43 H43B 110.1
H43A C43 H43B 108.4

loop_
_geom_bond_atom_site_label_1
_geom_bond_atom_site_label_2
_geom_bond_distance
Zn1 C20 2.017(3)
Zn1 C3 2.026(3)
Zn1 C29 2.021(3)
Zn1 Li1 3.103(5)
Li1 O1 1.905(5)
Li1 O2 1.891(5)
Li1 O3 1.910(5)
Li1 O4 1.998(6)
O1 C1 1.242(4)
O2 C14 1.245(4)
O3 C27 1.241(3)
O4 C40 1.424(4)
O4 C43 1.434(4)
N1 C1 1.359(4)
N1 C8 1.483(4)
N1 C11 1.484(4)
N2 C14 1.350(4)
N2 C21 1.492(4)
N2 C24 1.474(4)
N3 C27 1.356(4)
N3 C34 1.481(4)
N3 C37 1.479(4)
C1 C2 1.502(4)
C2 C3 1.406(4)
C2 C7 1.402(4)
C3 C4 1.407(4)
C4 C5 1.386(4)
C4 H4 0.9500
C5 C6 1.378(5)
C5 H5 0.9500
C6 C7 1.381(5)
C6 H6 0.9500
C7 H7 0.9500
C8 C9 1.526(5)
C8 C10 1.529(4)
C8 H8 1.0000
C9 H9A 0.9800
C9 H9B 0.9800
C9 H9C 0.9800
C10 H10A 0.9800
C10 H10B 0.9800
C10 H10C 0.9800
C11 C13 1.527(4)
C11 C12 1.525(5)
C11 H11 1.0000
C12 H12A 0.9800
C12 H12B 0.9800
C12 H12C 0.9800
C13 H13A 0.9800
C13 H13B 0.9800
C13 H13C 0.9800
C14 C15 1.499(4)
C15 C16 1.390(4)
C15 C20 1.414(4)
C16 C17 1.373(5)
C16 H16 0.9500
C17 C18 1.378(5)
C17 H17 0.9500
C18 C19 1.396(4)
C18 H18 0.9500
C19 C20 1.401(4)
C19 H19 0.9500
C21 C23 1.534(5)
C21 C22 1.515(5)
C21 H21 1.0000
C22 H22A 0.9800
C22 H22B 0.9800
C22 H22C 0.9800
C23 H23A 0.9800
C23 H23B 0.9800
C23 H23C 0.9800
C24 C25 1.528(4)
C24 C26 1.528(4)
C24 H24 1.0000
C25 H25A 0.9800
C25 H25B 0.9800
C25 H25C 0.9800
C26 H26A 0.9800
C26 H26B 0.9800
C26 H26C 0.9800
C27 C28 1.497(4)
C28 C29 1.405(4)
C28 C33 1.397(4)
C29 C30 1.401(4)
C30 C31 1.392(4)
C30 H30 0.9500
C31 C32 1.379(4)
C31 H31 0.9500
C32 C33 1.380(4)
C32 H32 0.9500
C33 H33 0.9500
C34 C35 1.522(5)
C34 C36 1.518(5)
C34 H34 1.0000
C35 H35A 0.9800
C35 H35B 0.9800
C35 H35C 0.9800
C36 H36A 0.9800
C36 H36B 0.9800
C36 H36C 0.9800
C37 C39 1.527(5)
C37 C38 1.532(5)
C37 H37 1.0000
C38 H38A 0.9800
C38 H38B 0.9800
C38 H38C 0.9800
C39 H39A 0.9800
C39 H39B 0.9800
C39 H39C 0.9800
C40 C41 1.503(5)
C40 H40A 0.9900
C40 H40B 0.9900
C41 C42 1.514(5)
C41 H41A 0.9900
C41 H41B 0.9900
C42 C43 1.461(6)
C42 H42A 0.9900
C42 H42B 0.9900
C43 H43A 0.9900
C43 H43B 0.9900
